data_7215935
loop_
_publ_author_name
'Thakuria, Ranjit'
'Nath, Naba K.'
'Roy, Saikat'
'Nangia, Ashwini'

_publ_section_title
;
 Polymorphism and isostructurality in sulfonylhydrazones
;
_journal_issue 22
_journal_name_full CrystEngComm
_journal_page_first 4681
_journal_paper_doi 10.1039/c3ce42301h
_journal_volume 16
_journal_year 2014
_chemical_formula_moiety 'C21 H19 Cl N2 O2 S'
_chemical_formula_sum 'C21 H19 Cl N2 O2 S'
_chemical_formula_weight 398.89
_chemical_melting_point 434(2)
_chemical_name_common 'chlorodimethyl sulfonylhydrazone'
_chemical_name_systematic
; 
 chlorodimethyl sulfonylhydrazone 
;
_space_group_IT_number 15
_symmetry_cell_setting monoclinic
_symmetry_space_group_name_Hall '-C 2yc'
_symmetry_space_group_name_H-M 'C 1 2/c 1'
_atom_sites_solution_hydrogens geom
_atom_sites_solution_primary direct
_atom_sites_solution_secondary difmap
_audit_creation_method SHELXL-97
_cell_angle_alpha 90.00
_cell_angle_beta 100.953(2)
_cell_angle_gamma 90.00
_cell_formula_units_Z 8
_cell_length_a 22.305(2)
_cell_length_b 12.0112(12)
_cell_length_c 15.3336(15)
_cell_measurement_reflns_used 7175
_cell_measurement_temperature 298(2)
_cell_measurement_theta_max 26.06
_cell_measurement_theta_min 2.26
_cell_volume 4033.2(7)
_computing_cell_refinement 'Bruker SMART'
_computing_data_collection 'Bruker SMART'
_computing_data_reduction 'Bruker SAINT'
_computing_molecular_graphics 'Bruker SHELXTL'
_computing_publication_material 'Bruker SHELXTL'
_computing_structure_refinement 'SHELXL-97 (Sheldrick, 1997)'
_computing_structure_solution 'SHELXS-97 (Sheldrick, 1990)'
_diffrn_ambient_temperature 298(2)
_diffrn_measured_fraction_theta_full 0.998
_diffrn_measured_fraction_theta_max 0.998
_diffrn_measurement_device_type 'CCD area detector'
_diffrn_measurement_method 'phi and omega scans'
_diffrn_radiation_monochromator graphite
_diffrn_radiation_source 'fine-focus sealed tube'
_diffrn_radiation_type MoK\a
_diffrn_radiation_wavelength 0.71073
_diffrn_reflns_av_R_equivalents 0.0412
_diffrn_reflns_av_sigmaI/netI 0.0300
_diffrn_reflns_limit_h_max 27
_diffrn_reflns_limit_h_min -27
_diffrn_reflns_limit_k_max 14
_diffrn_reflns_limit_k_min -14
_diffrn_reflns_limit_l_max 18
_diffrn_reflns_limit_l_min -18
_diffrn_reflns_number 20658
_diffrn_reflns_theta_full 26.06
_diffrn_reflns_theta_max 26.06
_diffrn_reflns_theta_min 1.86
_exptl_absorpt_coefficient_mu 0.311
_exptl_absorpt_correction_T_max 0.9696
_exptl_absorpt_correction_T_min 0.8805
_exptl_absorpt_correction_type multi-scan
_exptl_absorpt_process_details 'Bruker AXS SADABS program'
_exptl_crystal_colour colourless
_exptl_crystal_density_diffrn 1.314
_exptl_crystal_density_method 'not measured'
_exptl_crystal_description block
_exptl_crystal_F_000 1664
_exptl_crystal_size_max 0.42
_exptl_crystal_size_mid 0.20
_exptl_crystal_size_min 0.10
_refine_diff_density_max 0.230
_refine_diff_density_min -0.295
_refine_diff_density_rms 0.045
_refine_ls_extinction_method none
_refine_ls_goodness_of_fit_ref 1.039
_refine_ls_hydrogen_treatment mixed
_refine_ls_matrix_type full
_refine_ls_number_parameters 250
_refine_ls_number_reflns 3992
_refine_ls_number_restraints 0
_refine_ls_restrained_S_all 1.039
_refine_ls_R_factor_all 0.0663
_refine_ls_R_factor_gt 0.0514
_refine_ls_shift/su_max 0.000
_refine_ls_shift/su_mean 0.000
_refine_ls_structure_factor_coef Fsqd
_refine_ls_weighting_details 'calc w=1/[\s^2^(Fo^2^)+(0.0686P)^2^+2.2428P] where P=(Fo^2^+2Fc^2^)/3'
_refine_ls_weighting_scheme calc
_refine_ls_wR_factor_gt 0.1270
_refine_ls_wR_factor_ref 0.1360
_reflns_number_gt 3164
_reflns_number_total 3992
_reflns_threshold_expression >2sigma(I)
_cod_data_source_file c3ce42301h.txt
_cod_data_source_block CMSH-I
_cod_depositor_comments
;
The following automatic conversions were performed:

'_symmetry_cell_setting' value 'Monoclinic' changed to 'monoclinic'
according to
/usr/data/users/saulius/crontab/automatic-downloads/rss-feeds/RSC/lib/dictionaries/cif_core.dic
dictionary named 'cif_core.dic' version 2.4.2 from 2011-04-26.

Automatic conversion script
Id: cif_fix_values 2281 2013-09-26 08:29:07Z andrius 
;
_cod_original_cell_volume 4033.1(7)
_cod_original_sg_symbol_H-M 'C2/c  '
_cod_database_code 7215935

loop_
_symmetry_equiv_pos_as_xyz
'x, y, z'
'-x, y, -z+1/2'
'x+1/2, y+1/2, z'
'-x+1/2, y+1/2, -z+1/2'
'-x, -y, -z'
'x, -y, z-1/2'
'-x+1/2, -y+1/2, -z'
'x+1/2, -y+1/2, z-1/2'

loop_
_atom_site_label
_atom_site_type_symbol
_atom_site_fract_x
_atom_site_fract_y
_atom_site_fract_z
_atom_site_U_iso_or_equiv
_atom_site_adp_type
_atom_site_occupancy
_atom_site_symmetry_multiplicity
_atom_site_calc_flag
_atom_site_refinement_flags
C1 C 0.05474(12) 0.3981(3) 0.11332(18) 0.0645(7) Uani 1 1 d .
C2 C 0.04634(12) 0.2901(3) 0.13560(19) 0.0706(8) Uani 1 1 d .
H2 H 0.0122 0.2703 0.1587 0.085 Uiso 1 1 calc R
C3 C 0.08830(11) 0.2107(2) 0.12391(17) 0.0592(6) Uani 1 1 d .
H3 H 0.0831 0.1370 0.1397 0.071 Uiso 1 1 calc R
C4 C 0.13836(10) 0.24117(18) 0.08851(14) 0.0446(5) Uani 1 1 d .
C5 C 0.14651(12) 0.3507(2) 0.06631(19) 0.0628(7) Uani 1 1 d .
H5 H 0.1805 0.3711 0.0429 0.075 Uiso 1 1 calc R
C6 C 0.10441(13) 0.4294(2) 0.0788(2) 0.0714(8) Uani 1 1 d .
H6 H 0.1096 0.5034 0.0640 0.086 Uiso 1 1 calc R
C7 C 0.30628(9) 0.20755(17) 0.27228(14) 0.0419(5) Uani 1 1 d .
C8 C 0.35145(10) 0.27488(18) 0.23448(13) 0.0428(5) Uani 1 1 d .
C9 C 0.39671(11) 0.2241(2) 0.19911(17) 0.0584(6) Uani 1 1 d .
H9 H 0.4007 0.1470 0.2016 0.070 Uiso 1 1 calc R
C10 C 0.43645(12) 0.2868(3) 0.15980(19) 0.0686(7) Uani 1 1 d .
H10 H 0.4668 0.2513 0.1360 0.082 Uiso 1 1 calc R
C11 C 0.43160(12) 0.4016(3) 0.15549(17) 0.0639(7) Uani 1 1 d .
C12 C 0.38669(13) 0.4512(2) 0.19173(17) 0.0637(7) Uani 1 1 d .
H12 H 0.3830 0.5283 0.1898 0.076 Uiso 1 1 calc R
C13 C 0.34678(12) 0.3897(2) 0.23100(15) 0.0530(6) Uani 1 1 d .
H13 H 0.3167 0.4255 0.2551 0.064 Uiso 1 1 calc R
C14 C 0.31346(10) 0.19359(18) 0.36955(14) 0.0426(5) Uani 1 1 d .
C15 C 0.27331(11) 0.1278(2) 0.40669(15) 0.0509(6) Uani 1 1 d .
H15 H 0.2407 0.0935 0.3697 0.061 Uiso 1 1 calc R
C16 C 0.28121(12) 0.1129(2) 0.49722(15) 0.0561(6) Uani 1 1 d .
H16 H 0.2536 0.0689 0.5202 0.067 Uiso 1 1 calc R
C17 C 0.32918(12) 0.1619(2) 0.55484(16) 0.0566(6) Uani 1 1 d .
C18 C 0.36837(13) 0.2274(2) 0.51821(16) 0.0658(7) Uani 1 1 d .
H18 H 0.4007 0.2620 0.5556 0.079 Uiso 1 1 calc R
C19 C 0.36123(11) 0.2436(2) 0.42724(15) 0.0577(6) Uani 1 1 d .
H19 H 0.3887 0.2884 0.4048 0.069 Uiso 1 1 calc R
C20 C 0.47374(15) 0.4689(3) 0.1097(2) 0.1022(12) Uani 1 1 d .
H20A H 0.4504 0.5051 0.0585 0.153 Uiso 1 1 calc R
H20B H 0.5033 0.4204 0.0915 0.153 Uiso 1 1 calc R
H20C H 0.4944 0.5238 0.1500 0.153 Uiso 1 1 calc R
C21 C 0.33785(16) 0.1428(3) 0.65364(17) 0.0838(9) Uani 1 1 d .
H21A H 0.3780 0.1133 0.6751 0.126 Uiso 1 1 calc R
H21B H 0.3078 0.0908 0.6658 0.126 Uiso 1 1 calc R
H21C H 0.3333 0.2121 0.6829 0.126 Uiso 1 1 calc R
Cl1 Cl 0.00136(4) 0.49775(9) 0.12831(7) 0.1063(4) Uani 1 1 d .
H1A H 0.2757(11) 0.2205(19) 0.1149(16) 0.047(7) Uiso 1 1 d .
N1 N 0.25688(9) 0.16902(17) 0.13187(12) 0.0469(5) Uani 1 1 d .
N2 N 0.26065(8) 0.15887(15) 0.22324(11) 0.0451(4) Uani 1 1 d .
O1 O 0.17095(8) 0.03523(13) 0.09527(11) 0.0577(4) Uani 1 1 d .
O2 O 0.20262(7) 0.15490(13) -0.01850(9) 0.0509(4) Uani 1 1 d .
S1 S 0.19130(2) 0.13989(4) 0.06919(3) 0.04319(18) Uani 1 1 d .

loop_
_atom_site_aniso_label
_atom_site_aniso_U_11
_atom_site_aniso_U_22
_atom_site_aniso_U_33
_atom_site_aniso_U_23
_atom_site_aniso_U_13
_atom_site_aniso_U_12
C1 0.0543(15) 0.0765(19) 0.0618(16) -0.0115(14) 0.0090(12) 0.0074(14)
C2 0.0499(15) 0.096(2) 0.0704(18) 0.0005(16) 0.0229(13) -0.0050(15)
C3 0.0549(14) 0.0613(16) 0.0639(16) 0.0057(12) 0.0172(12) -0.0115(12)
C4 0.0432(12) 0.0514(13) 0.0386(11) -0.0008(9) 0.0065(9) -0.0100(10)
C5 0.0589(15) 0.0534(15) 0.0820(19) 0.0036(13) 0.0288(14) -0.0075(12)
C6 0.0684(17) 0.0532(16) 0.095(2) -0.0009(15) 0.0228(16) -0.0004(13)
C7 0.0427(11) 0.0421(12) 0.0409(11) 0.0025(9) 0.0076(9) 0.0031(9)
C8 0.0450(12) 0.0456(12) 0.0370(11) 0.0041(9) 0.0061(9) -0.0027(9)
C9 0.0524(14) 0.0526(14) 0.0722(17) 0.0091(12) 0.0166(12) 0.0059(11)
C10 0.0469(14) 0.086(2) 0.0775(19) 0.0110(15) 0.0236(13) 0.0024(13)
C11 0.0524(14) 0.081(2) 0.0561(15) 0.0136(14) 0.0046(12) -0.0222(14)
C12 0.0793(18) 0.0511(15) 0.0578(15) 0.0029(12) 0.0056(13) -0.0177(14)
C13 0.0653(15) 0.0487(14) 0.0464(13) -0.0039(10) 0.0145(11) -0.0070(11)
C14 0.0461(12) 0.0431(12) 0.0376(11) 0.0027(9) 0.0055(9) 0.0011(10)
C15 0.0542(14) 0.0542(14) 0.0446(13) -0.0005(10) 0.0101(11) -0.0039(11)
C16 0.0667(16) 0.0578(15) 0.0475(14) 0.0077(11) 0.0205(12) 0.0005(12)
C17 0.0714(16) 0.0597(15) 0.0380(12) 0.0030(11) 0.0088(11) 0.0117(13)
C18 0.0684(17) 0.0766(18) 0.0460(14) -0.0031(13) -0.0056(12) -0.0089(14)
C19 0.0589(15) 0.0657(16) 0.0464(13) 0.0040(11) 0.0042(11) -0.0145(12)
C20 0.083(2) 0.127(3) 0.098(3) 0.030(2) 0.0205(19) -0.045(2)
C21 0.105(2) 0.103(2) 0.0427(15) 0.0060(15) 0.0123(15) 0.0164(19)
Cl1 0.0860(6) 0.1160(8) 0.1214(8) -0.0188(6) 0.0310(5) 0.0341(5)
N1 0.0483(11) 0.0572(12) 0.0358(10) 0.0063(9) 0.0095(8) -0.0082(9)
N2 0.0471(10) 0.0538(11) 0.0341(9) 0.0054(8) 0.0071(8) -0.0022(9)
O1 0.0715(11) 0.0469(9) 0.0551(10) 0.0033(7) 0.0131(8) -0.0134(8)
O2 0.0607(10) 0.0565(10) 0.0361(8) -0.0019(7) 0.0107(7) -0.0071(8)
S1 0.0494(3) 0.0439(3) 0.0362(3) 0.0011(2) 0.0079(2) -0.0085(2)

loop_
_atom_type_symbol
_atom_type_description
_atom_type_scat_dispersion_real
_atom_type_scat_dispersion_imag
_atom_type_scat_source
C C 0.0033 0.0016 'International Tables Vol C Tables 4.2.6.8 and 6.1.1.4'
H H 0.0000 0.0000 'International Tables Vol C Tables 4.2.6.8 and 6.1.1.4'
N N 0.0061 0.0033 'International Tables Vol C Tables 4.2.6.8 and 6.1.1.4'
O O 0.0106 0.0060 'International Tables Vol C Tables 4.2.6.8 and 6.1.1.4'
S S 0.1246 0.1234 'International Tables Vol C Tables 4.2.6.8 and 6.1.1.4'
Cl Cl 0.1484 0.1585 'International Tables Vol C Tables 4.2.6.8 and 6.1.1.4'

loop_
_geom_angle_atom_site_label_1
_geom_angle_atom_site_label_2
_geom_angle_atom_site_label_3
_geom_angle
C2 C1 C6 121.2(3)
C2 C1 Cl1 119.5(2)
C6 C1 Cl1 119.2(2)
C1 C2 C3 119.9(2)
C2 C3 C4 119.3(2)
C5 C4 C3 120.3(2)
C5 C4 S1 119.58(17)
C3 C4 S1 120.11(19)
C6 C5 C4 119.8(2)
C1 C6 C5 119.4(3)
N2 C7 C14 117.41(19)
N2 C7 C8 122.50(19)
C14 C7 C8 120.09(18)
C9 C8 C13 118.8(2)
C9 C8 C7 120.9(2)
C13 C8 C7 120.3(2)
C8 C9 C10 120.6(2)
C11 C10 C9 120.8(2)
C12 C11 C10 118.1(2)
C12 C11 C20 121.6(3)
C10 C11 C20 120.4(3)
C11 C12 C13 121.7(3)
C12 C13 C8 120.0(2)
C19 C14 C15 117.4(2)
C19 C14 C7 121.2(2)
C15 C14 C7 121.41(19)
C16 C15 C14 121.1(2)
C15 C16 C17 121.6(2)
C18 C17 C16 117.2(2)
C18 C17 C21 121.9(3)
C16 C17 C21 120.9(3)
C17 C18 C19 122.1(2)
C14 C19 C18 120.6(2)
N2 N1 S1 116.79(15)
C7 N2 N1 116.00(18)
O1 S1 O2 120.07(10)
O1 S1 N1 108.87(11)
O2 S1 N1 103.25(9)
O1 S1 C4 107.70(10)
O2 S1 C4 108.43(10)
N1 S1 C4 107.97(10)

loop_
_geom_bond_atom_site_label_1
_geom_bond_atom_site_label_2
_geom_bond_distance
C1 C2 1.364(4)
C1 C6 1.368(4)
C1 Cl1 1.734(3)
C2 C3 1.372(4)
C3 C4 1.380(3)
C4 C5 1.380(3)
C4 S1 1.759(2)
C5 C6 1.371(4)
C7 N2 1.285(3)
C7 C14 1.479(3)
C7 C8 1.492(3)
C8 C9 1.376(3)
C8 C13 1.384(3)
C9 C10 1.386(3)
C10 C11 1.383(4)
C11 C12 1.371(4)
C11 C20 1.510(3)
C12 C13 1.380(3)
C14 C19 1.386(3)
C14 C15 1.394(3)
C15 C16 1.377(3)
C16 C17 1.383(4)
C17 C18 1.373(4)
C17 C21 1.508(3)
C18 C19 1.387(3)
N1 N2 1.393(2)
N1 S1 1.628(2)
O1 S1 1.4197(16)
O2 S1 1.4259(15)
